data_7121343
loop_
_publ_author_name
'Sun, Jianfeng'
'Li, Peng'
'Guo, Lei'
'Yu, Fang'
'He, Yu-Peng'
'Chu, Lingling'

_publ_section_title
;
 Catalytic, metal-free sulfonylcyanation of alkenes via visible light
 organophotoredox catalysis.
;
_journal_issue 25
_journal_name_full 'Chemical communications (Cambridge, England)'
_journal_page_first 3162
_journal_page_last 3165
_journal_paper_doi 10.1039/c8cc00547h
_journal_volume 54
_journal_year 2018
_chemical_formula_moiety '0.13(C17 H14 N O2 S)'
_chemical_formula_sum 'C2.12 H1.75 N0.12 O0.25 S0.12'
_chemical_formula_weight 37.04
_space_group_crystal_system triclinic
_space_group_IT_number 2
_space_group_name_Hall '-P 1'
_space_group_name_H-M_alt 'P -1'
_symmetry_space_group_name_Hall '-P 1'
_symmetry_space_group_name_H-M 'P -1'
_atom_sites_solution_hydrogens geom
_atom_sites_solution_primary dual
_audit_creation_date 2018-02-28
_audit_creation_method
;
Olex2 1.2
(compiled 2017.01.04 svn.r3372 for OlexSys, GUI svn.r5292)
;
_audit_update_record
;
2018-02-28 deposited with the CCDC.
2018-03-01 downloaded from the CCDC.
;
_cell_angle_alpha 90.106(4)
_cell_angle_beta 92.683(4)
_cell_angle_gamma 94.315(4)
_cell_formula_units_Z 2
_cell_length_a 7.8523(5)
_cell_length_b 9.1760(8)
_cell_length_c 10.4482(8)
_cell_measurement_reflns_used 3831
_cell_measurement_temperature 150(2)
_cell_measurement_theta_max 26.36
_cell_measurement_theta_min 2.23
_cell_volume 749.85(10)
_computing_cell_refinement 'SAINT v8.37A (Bruker, 2015)'
_computing_data_reduction 'SAINT v8.37A (Bruker, 2015)'
_computing_molecular_graphics 'Olex2 (Dolomanov et al., 2009)'
_computing_publication_material 'Olex2 (Dolomanov et al., 2009)'
_computing_structure_refinement 'XL (Sheldrick, 2008)'
_computing_structure_solution 'XT (Sheldrick, 2015)'
_diffrn_ambient_temperature 150.0
_diffrn_measured_fraction_theta_full 0.999
_diffrn_measured_fraction_theta_max 0.996
_diffrn_measurement_device_type 'Bruker APEX-II CCD'
_diffrn_measurement_method '\f and \w scans'
_diffrn_radiation_type MoK\a
_diffrn_radiation_wavelength 0.71073
_diffrn_reflns_av_R_equivalents 0.0596
_diffrn_reflns_av_unetI/netI 0.0475
_diffrn_reflns_Laue_measured_fraction_full 0.999
_diffrn_reflns_Laue_measured_fraction_max 0.996
_diffrn_reflns_limit_h_max 9
_diffrn_reflns_limit_h_min -9
_diffrn_reflns_limit_k_max 11
_diffrn_reflns_limit_k_min -11
_diffrn_reflns_limit_l_max 13
_diffrn_reflns_limit_l_min -13
_diffrn_reflns_number 13507
_diffrn_reflns_point_group_measured_fraction_full 0.999
_diffrn_reflns_point_group_measured_fraction_max 0.996
_diffrn_reflns_theta_full 25.242
_diffrn_reflns_theta_max 26.448
_diffrn_reflns_theta_min 2.226
_diffrn_standards_number 0
_exptl_absorpt_coefficient_mu 0.219
_exptl_absorpt_correction_T_max 0.7454
_exptl_absorpt_correction_T_min 0.6704
_exptl_absorpt_correction_type multi-scan
_exptl_absorpt_process_details
;
SADABS-2016/2 (Bruker,2016/2) was used for absorption correction.
wR2(int) was 0.0731 before and 0.0585 after correction.
The Ratio of minimum to maximum transmission is 0.8994.
The \l/2 correction factor is Not present.
;
_exptl_crystal_density_diffrn 1.313
_exptl_crystal_description block
_exptl_crystal_F_000 310
_refine_diff_density_max 0.688
_refine_diff_density_min -0.486
_refine_diff_density_rms 0.071
_refine_ls_extinction_method none
_refine_ls_goodness_of_fit_ref 1.058
_refine_ls_hydrogen_treatment constr
_refine_ls_matrix_type full
_refine_ls_number_parameters 191
_refine_ls_number_reflns 3083
_refine_ls_number_restraints 0
_refine_ls_restrained_S_all 1.058
_refine_ls_R_factor_all 0.0779
_refine_ls_R_factor_gt 0.0523
_refine_ls_shift/su_max 0.000
_refine_ls_shift/su_mean 0.000
_refine_ls_structure_factor_coef Fsqd
_refine_ls_weighting_details 'w=1/[\s^2^(Fo^2^)+(0.0840P)^2^+0.3360P] where P=(Fo^2^+2Fc^2^)/3'
_refine_ls_weighting_scheme calc
_refine_ls_wR_factor_gt 0.1380
_refine_ls_wR_factor_ref 0.1524
_reflns_Friedel_coverage 0.000
_reflns_number_gt 2322
_reflns_number_total 3083
_reflns_threshold_expression 'I > 2\s(I)'
_cod_data_source_file c8cc00547h2.cif
_cod_data_source_block mo_hu_6_0m
_cod_depositor_comments 'Adding full bibliography for 7121343.cif.'
_cod_database_code 7121343
_shelx_shelxl_version_number 2014/7
_shelx_space_group_comment
;
The symmetry employed for this shelxl refinement is uniquely defined
by the following loop, which should always be used as a source of
symmetry information in preference to the above space-group names.
They are only intended as comments.
;
_olex2_refinement_description
;
1. Fixed Uiso
 At 1.2 times of:
  All C(H) groups
 At 1.5 times of:
  All C(H,H,H) groups
2.a Ternary CH refined with riding coordinates:
 C005(H005), C007(H007)
2.b Aromatic/amide H refined with riding coordinates:
 C006(H006), C009(H009), C00C(H00C), C00F(H00F), C00G(H00G), C00H(H00H),
 C00I(H00I), C00J(H00J), C00K(H00K)
2.c Idealised Me refined as rotating group:
 C00L(H00A,H00B,H00D)
;
_olex2_submission_special_instructions 'No special instructions were received'

loop_
_space_group_symop_operation_xyz
'x, y, z'
'-x, -y, -z'

loop_
_atom_site_label
_atom_site_type_symbol
_atom_site_fract_x
_atom_site_fract_y
_atom_site_fract_z
_atom_site_U_iso_or_equiv
_atom_site_adp_type
_atom_site_occupancy
_atom_site_site_symmetry_order
_atom_site_calc_flag
_atom_site_refinement_flags_posn
S001 S 0.24482(7) 0.65750(7) 0.38536(6) 0.0234(2) Uani 1 1 d .
O002 O 0.2793(2) 0.51119(19) 0.42375(19) 0.0338(5) Uani 1 1 d .
O003 O 0.0890(2) 0.6753(2) 0.31207(19) 0.0407(5) Uani 1 1 d .
C004 C 0.4170(3) 0.7359(3) 0.3020(2) 0.0202(5) Uani 1 1 d .
C005 C 0.2445(3) 0.7681(3) 0.5261(2) 0.0208(5) Uani 1 1 d .
H005 H 0.2337 0.8723 0.5013 0.025 Uiso 1 1 calc R
C006 C 0.3970(3) 0.8642(3) 0.2342(2) 0.0268(6) Uani 1 1 d .
H006 H 0.2919 0.9092 0.2332 0.032 Uiso 1 1 calc R
C007 C 0.0896(3) 0.7133(3) 0.6065(2) 0.0225(5) Uani 1 1 d .
H007 H 0.0388 0.6177 0.5708 0.027 Uiso 1 1 calc R
C008 C 0.1698(3) 0.6889(3) 0.7388(2) 0.0249(6) Uani 1 1 d .
C009 C 0.5702(3) 0.6698(3) 0.3043(2) 0.0258(6) Uani 1 1 d .
H009 H 0.5834 0.5832 0.3522 0.031 Uiso 1 1 calc R
C00A C 0.3464(3) 0.7084(3) 0.7392(3) 0.0262(6) Uani 1 1 d .
N00B N -0.1460(3) 0.8983(3) 0.6098(3) 0.0461(7) Uani 1 1 d .
C00C C 0.5333(4) 0.9246(3) 0.1683(3) 0.0316(6) Uani 1 1 d .
H00C H 0.5213 1.0129 0.1225 0.038 Uiso 1 1 calc R
C00D C 0.6876(3) 0.8595(3) 0.1674(3) 0.0300(6) Uani 1 1 d .
C00E C -0.0442(3) 0.8179(3) 0.6073(3) 0.0305(6) Uani 1 1 d .
C00F C 0.4092(3) 0.7564(3) 0.6113(2) 0.0301(6) Uani 1 1 d .
H00F H 0.5242 0.7754 0.5880 0.036 Uiso 1 1 calc R
C00G C 0.0856(4) 0.6498(3) 0.8491(3) 0.0336(6) Uani 1 1 d .
H00G H -0.0357 0.6374 0.8481 0.040 Uiso 1 1 calc R
C00H C 0.7034(3) 0.7315(3) 0.2360(3) 0.0317(6) Uani 1 1 d .
H00H H 0.8078 0.6855 0.2360 0.038 Uiso 1 1 calc R
C00I C 0.4430(4) 0.6832(3) 0.8508(3) 0.0342(7) Uani 1 1 d .
H00I H 0.5643 0.6930 0.8516 0.041 Uiso 1 1 calc R
C00J C 0.3602(4) 0.6439(3) 0.9604(3) 0.0385(7) Uani 1 1 d .
H00J H 0.4254 0.6266 1.0370 0.046 Uiso 1 1 calc R
C00K C 0.1833(4) 0.6292(3) 0.9604(3) 0.0397(7) Uani 1 1 d .
H00K H 0.1286 0.6048 1.0375 0.048 Uiso 1 1 calc R
C00L C 0.8327(4) 0.9257(4) 0.0920(3) 0.0503(9) Uani 1 1 d .
H00A H 0.8394 0.8701 0.0125 0.075 Uiso 1 1 calc GR
H00B H 0.9403 0.9227 0.1431 0.075 Uiso 1 1 calc GR
H00D H 0.8128 1.0273 0.0715 0.075 Uiso 1 1 calc GR

loop_
_atom_site_aniso_label
_atom_site_aniso_U_11
_atom_site_aniso_U_22
_atom_site_aniso_U_33
_atom_site_aniso_U_23
_atom_site_aniso_U_13
_atom_site_aniso_U_12
S001 0.0197(3) 0.0292(4) 0.0212(3) -0.0017(2) 0.0025(2) 0.0004(2)
O002 0.0404(11) 0.0223(10) 0.0392(12) -0.0012(8) 0.0153(9) -0.0018(8)
O003 0.0205(9) 0.0716(15) 0.0290(11) -0.0021(10) -0.0029(8) -0.0001(9)
C004 0.0201(11) 0.0255(13) 0.0151(12) -0.0010(10) 0.0015(9) 0.0019(9)
C005 0.0223(12) 0.0194(12) 0.0211(12) -0.0003(10) 0.0052(10) 0.0019(9)
C006 0.0341(14) 0.0263(14) 0.0216(13) 0.0011(11) 0.0056(11) 0.0101(11)
C007 0.0219(12) 0.0226(13) 0.0233(13) 0.0001(10) 0.0056(10) 0.0017(10)
C008 0.0339(14) 0.0178(12) 0.0234(13) 0.0010(10) 0.0055(11) 0.0020(10)
C009 0.0227(12) 0.0296(14) 0.0256(14) 0.0040(11) 0.0004(10) 0.0059(10)
C00A 0.0318(13) 0.0219(13) 0.0247(13) -0.0036(10) 0.0025(11) 0.0006(10)
N00B 0.0380(14) 0.0461(16) 0.0574(18) 0.0084(14) 0.0170(13) 0.0149(12)
C00C 0.0494(17) 0.0203(13) 0.0261(14) 0.0017(11) 0.0109(12) 0.0044(11)
C00D 0.0310(14) 0.0321(15) 0.0257(14) -0.0050(11) 0.0074(11) -0.0085(11)
C00E 0.0266(13) 0.0320(15) 0.0340(15) 0.0073(12) 0.0098(11) 0.0035(11)
C00F 0.0210(12) 0.0462(17) 0.0222(13) 0.0001(12) 0.0006(10) -0.0036(11)
C00G 0.0412(16) 0.0289(15) 0.0310(15) 0.0021(12) 0.0103(12) -0.0010(12)
C00H 0.0214(13) 0.0424(17) 0.0317(15) 0.0008(12) 0.0024(11) 0.0045(11)
C00I 0.0439(16) 0.0306(15) 0.0278(15) -0.0058(12) -0.0040(12) 0.0048(12)
C00J 0.063(2) 0.0274(15) 0.0249(15) -0.0022(12) -0.0054(14) 0.0083(14)
C00K 0.067(2) 0.0281(15) 0.0244(15) 0.0025(12) 0.0078(14) 0.0006(14)
C00L 0.0428(18) 0.055(2) 0.052(2) 0.0019(17) 0.0198(15) -0.0133(15)

loop_
_atom_type_symbol
_atom_type_description
_atom_type_scat_dispersion_real
_atom_type_scat_dispersion_imag
_atom_type_scat_source
C C 0.0033 0.0016 'International Tables Vol C Tables 4.2.6.8 and 6.1.1.4'
H H 0.0000 0.0000 'International Tables Vol C Tables 4.2.6.8 and 6.1.1.4'
N N 0.0061 0.0033 'International Tables Vol C Tables 4.2.6.8 and 6.1.1.4'
O O 0.0106 0.0060 'International Tables Vol C Tables 4.2.6.8 and 6.1.1.4'
S S 0.1246 0.1234 'International Tables Vol C Tables 4.2.6.8 and 6.1.1.4'

loop_
_geom_angle_atom_site_label_1
_geom_angle_atom_site_label_2
_geom_angle_atom_site_label_3
_geom_angle
O002 S001 C004 109.50(11)
O002 S001 C005 108.31(11)
O003 S001 O002 117.46(13)
O003 S001 C004 109.08(12)
O003 S001 C005 107.73(12)
C004 S001 C005 103.89(11)
C006 C004 S001 119.03(18)
C009 C004 S001 119.97(19)
C009 C004 C006 121.0(2)
S001 C005 H005 109.6
C007 C005 S001 108.91(16)
C007 C005 H005 109.6
C00F C005 S001 111.42(16)
C00F C005 H005 109.6
C00F C005 C007 107.65(19)
C004 C006 H006 120.7
C00C C006 C004 118.6(2)
C00C C006 H006 120.7
C005 C007 H007 109.2
C008 C007 C005 103.81(19)
C008 C007 H007 109.2
C00E C007 C005 112.7(2)
C00E C007 H007 109.2
C00E C007 C008 112.7(2)
C00A C008 C007 111.3(2)
C00A C008 C00G 121.5(3)
C00G C008 C007 127.1(2)
C004 C009 H009 120.4
C00H C009 C004 119.2(2)
C00H C009 H009 120.4
C008 C00A C00F 112.4(2)
C008 C00A C00I 119.6(3)
C00I C00A C00F 128.0(2)
C006 C00C H00C 119.2
C006 C00C C00D 121.6(2)
C00D C00C H00C 119.2
C00C C00D C00L 120.5(3)
C00H C00D C00C 118.4(2)
C00H C00D C00L 121.0(3)
N00B C00E C007 178.9(3)
C005 C00F H00F 127.8
C00A C00F C005 104.4(2)
C00A C00F H00F 127.8
C008 C00G H00G 120.9
C00K C00G C008 118.1(3)
C00K C00G H00G 120.9
C009 C00H C00D 121.2(2)
C009 C00H H00H 119.4
C00D C00H H00H 119.4
C00A C00I H00I 120.5
C00J C00I C00A 119.1(3)
C00J C00I H00I 120.5
C00I C00J H00J 119.5
C00I C00J C00K 120.9(3)
C00K C00J H00J 119.5
C00G C00K C00J 120.6(3)
C00G C00K H00K 119.7
C00J C00K H00K 119.7
C00D C00L H00A 109.5
C00D C00L H00B 109.5
C00D C00L H00D 109.5
H00A C00L H00B 109.5
H00A C00L H00D 109.5
H00B C00L H00D 109.5

loop_
_geom_bond_atom_site_label_1
_geom_bond_atom_site_label_2
_geom_bond_distance
S001 O002 1.4433(19)
S001 O003 1.4328(19)
S001 C004 1.752(2)
S001 C005 1.786(2)
C004 C006 1.390(3)
C004 C009 1.387(3)
C005 H005 1.0000
C005 C007 1.563(3)
C005 C00F 1.546(3)
C006 H006 0.9500
C006 C00C 1.381(4)
C007 H007 1.0000
C007 C008 1.516(3)
C007 C00E 1.476(3)
C008 C00A 1.385(4)
C008 C00G 1.390(4)
C009 H009 0.9500
C009 C00H 1.380(4)
C00A C00F 1.501(4)
C00A C00I 1.390(4)
N00B C00E 1.129(3)
C00C H00C 0.9500
C00C C00D 1.392(4)
C00D C00H 1.387(4)
C00D C00L 1.506(4)
C00F H00F 0.9500
C00G H00G 0.9500
C00G C00K 1.384(4)
C00H H00H 0.9500
C00I H00I 0.9500
C00I C00J 1.378(4)
C00J H00J 0.9500
C00J C00K 1.385(4)
C00K H00K 0.9500
C00L H00A 0.9800
C00L H00B 0.9800
C00L H00D 0.9800
